data_2212631
loop_
_publ_author_name
'Hui-Lu Wu'
'Xing-Ke Ma'
'Wei-Bing Lv'
'Peng Liu'
'Ji-Gang Liu'

_publ_section_title
;(4-Hydroxycinnamato)[tris(<i>N</i>-methylbenzimidazol-2-ylmethyl)amine]copper(II)
 perchlorate dimethylformamide hemisolvate
;
_journal_coeditor_code LH2300
_journal_issue 3
_journal_name_full 'Acta Crystallographica Section E'
_journal_page_first m783
_journal_page_last m784
_journal_paper_doi 10.1107/S1600536807006605
_journal_volume 63
_journal_year 2007
_chemical_formula_iupac '[Cu (C9 H7 O3) (C27 H27 N7)] Cl O4, 0.5C3 H7 N O'
_chemical_formula_moiety 'C36 H34 Cu N7 O3 +, Cl O4 -, 0.5(C3 H7 N O)'
_chemical_formula_sum 'C37.5 H37.5 Cl Cu N7.5 O7.5'
_chemical_formula_weight 812.24
_chemical_name_systematic
;
(4-Hydroxycinnamato)[tris(N-methylbenzimidazol-2-ylmethyl)amine]copper(II)]
perchlorate dimethylformamide hemisolvate
;
_space_group_IT_number 14
_symmetry_cell_setting monoclinic
_symmetry_space_group_name_Hall '-P 2ybc'
_symmetry_space_group_name_H-M 'P 1 21/c 1'
_atom_sites_solution_hydrogens geom
_atom_sites_solution_primary direct
_atom_sites_solution_secondary difmap
_cell_angle_alpha 90.00
_cell_angle_beta 96.034(2)
_cell_angle_gamma 90.00
_cell_formula_units_Z 4
_cell_length_a 15.1645(8)
_cell_length_b 13.1277(7)
_cell_length_c 19.6013(10)
_cell_measurement_reflns_used 9619
_cell_measurement_temperature 293(2)
_cell_measurement_theta_max 28.33
_cell_measurement_theta_min 1.87
_cell_volume 3880.5(4)
_computing_cell_refinement 'SAINT (Bruker, 2000)'
_computing_data_collection 'SMART (Bruker, 2000)'
_computing_data_reduction SAINT
_computing_molecular_graphics 'PLATON (Spek, 2003)'
_computing_publication_material SHELXTL
_computing_structure_refinement SHELXTL
_computing_structure_solution 'SHELXTL (Bruker, 2000)'
_diffrn_ambient_temperature 293(2)
_diffrn_detector_area_resol_mean '9.00 cm'
_diffrn_measured_fraction_theta_full 0.993
_diffrn_measured_fraction_theta_max 0.993
_diffrn_measurement_device_type 'Bruker SMART CCD'
_diffrn_measurement_method '\f and \w'
_diffrn_radiation_monochromator graphite
_diffrn_radiation_source 'fine-focus sealed tube'
_diffrn_radiation_type MoK\a
_diffrn_radiation_wavelength 0.71073
_diffrn_reflns_av_R_equivalents 0.0806
_diffrn_reflns_av_sigmaI/netI 0.0878
_diffrn_reflns_limit_h_max 20
_diffrn_reflns_limit_h_min -15
_diffrn_reflns_limit_k_max 15
_diffrn_reflns_limit_k_min -17
_diffrn_reflns_limit_l_max 26
_diffrn_reflns_limit_l_min -23
_diffrn_reflns_number 28111
_diffrn_reflns_theta_full 28.33
_diffrn_reflns_theta_max 28.33
_diffrn_reflns_theta_min 1.87
_exptl_absorpt_coefficient_mu 0.691
_exptl_absorpt_correction_T_max 0.8276
_exptl_absorpt_correction_T_min 0.7670
_exptl_absorpt_correction_type multi-scan
_exptl_absorpt_process_details '(SADABS; Bruker, 2000)'
_exptl_crystal_colour green
_exptl_crystal_density_diffrn 1.390
_exptl_crystal_density_method 'not measured'
_exptl_crystal_description block
_exptl_crystal_F_000 1684
_exptl_crystal_size_max 0.39
_exptl_crystal_size_mid 0.35
_exptl_crystal_size_min 0.28
_refine_diff_density_max 0.925
_refine_diff_density_min -0.496
_refine_ls_extinction_method none
_refine_ls_goodness_of_fit_ref 0.935
_refine_ls_hydrogen_treatment constr
_refine_ls_matrix_type full
_refine_ls_number_parameters 519
_refine_ls_number_reflns 9619
_refine_ls_number_restraints 30
_refine_ls_restrained_S_all 0.951
_refine_ls_R_factor_all 0.1263
_refine_ls_R_factor_gt 0.0618
_refine_ls_shift/su_max 0.000
_refine_ls_shift/su_mean 0.000
_refine_ls_structure_factor_coef Fsqd
_refine_ls_weighting_details 'calc w=1/[\s^2^(Fo^2^)+(0.1183P)^2^] where P=(Fo^2^+2Fc^2^)/3'
_refine_ls_weighting_scheme calc
_refine_ls_wR_factor_gt 0.1672
_refine_ls_wR_factor_ref 0.2057
_reflns_number_gt 4890
_reflns_number_total 9619
_reflns_threshold_expression I>2\s(I)
_cod_data_source_file lh2300.cif
_cod_data_source_block I
_cod_depositor_comments
;
The following automatic conversions were performed:
'_symmetry_cell_setting' value 'Monoclinic' changed to 'monoclinic'
according to '/home/saulius/struct/CIF-dictionaries/cif_core.dic'
dictionary named 'cif_core.dic' version 2.4.1 from 2010-06-29.

Automatic conversion script
Id: cif_fix_enum 1527 2010-12-29 10:47:43Z saulius 

The following automatic conversions were performed:

'_symmetry_cell_setting' value 'Monoclinic' changed to 'monoclinic'
according to /home/saulius/struct/CIF-dictionaries/cif_core.dic
dictionary named 'cif_core.dic' version 2.4.1 from 2010-06-29.

Automatic conversion script
Id: cif_fix_values 1715 2011-07-08 13:25:40Z adriana 
;
_cod_original_sg_symbol_H-M 'P 21/c'
_cod_original_formula_sum 'C37.50 H37.50 Cl Cu N7.50 O7.50'
_cod_database_code 2212631
_cod_database_fobs_code 2212631

loop_
_symmetry_equiv_pos_as_xyz
'x, y, z'
'-x, y+1/2, -z+1/2'
'-x, -y, -z'
'x, -y-1/2, z-1/2'

loop_
_atom_site_type_symbol
_atom_site_label
_atom_site_fract_x
_atom_site_fract_y
_atom_site_fract_z
_atom_site_U_iso_or_equiv
_atom_site_adp_type
_atom_site_calc_flag
_atom_site_refinement_flags
_atom_site_occupancy
Cu Cu1 0.27535(3) 0.34152(3) 0.01749(2) 0.04117(17) Uani d . 1
Cl Cl1 0.48498(12) 0.44305(13) 0.37230(7) 0.0871(5) Uani d . 1
O O1 -0.1510(2) 0.9095(2) -0.23440(14) 0.0555(8) Uani d . 1
H H1 -0.1584 0.9128 -0.2764 0.100 Uiso calc . 1
O O2 0.2064(2) 0.4567(2) -0.01637(12) 0.0527(8) Uani d . 1
O O3 0.18326(19) 0.4085(2) -0.12528(13) 0.0487(7) Uani d . 1
O O4 0.3960(4) 0.4645(5) 0.3779(3) 0.153(2) Uani d U 1
O O5 0.4868(4) 0.3721(5) 0.3170(3) 0.148(2) Uani d U 1
O O6 0.5233(4) 0.3980(5) 0.4325(3) 0.145(2) Uani d U 1
O O7 0.5366(4) 0.5225(4) 0.3541(2) 0.135(2) Uani d U 1
O O8 0.2579(7) 0.8316(9) 0.1228(5) 0.125(3) Uani d PU 0.50
N N1 0.3543(2) 0.2216(2) 0.06619(16) 0.0435(7) Uani d . 1
N N2 0.3921(2) 0.3623(2) -0.02518(16) 0.0437(8) Uani d . 1
N N3 0.5388(2) 0.3436(3) -0.00956(18) 0.0504(8) Uani d . 1
N N4 0.1995(2) 0.2131(2) -0.01462(16) 0.0443(8) Uani d . 1
N N5 0.1993(2) 0.0450(2) -0.02885(16) 0.0482(8) Uani d . 1
N N6 0.2546(2) 0.3673(2) 0.11749(15) 0.0394(7) Uani d . 1
N N7 0.2752(2) 0.3169(2) 0.22623(15) 0.0429(8) Uani d . 1
N N8 0.3057(4) 0.7807(6) 0.2269(4) 0.0531(18) Uani d P 0.50
C C1 0.4477(3) 0.2560(3) 0.0725(2) 0.0496(10) Uani d . 1
H H1A 0.4610 0.2951 0.1143 0.100 Uiso calc . 1
H H1B 0.4872 0.1978 0.0741 0.100 Uiso calc . 1
C C2 0.4601(3) 0.3198(3) 0.0122(2) 0.0470(10) Uani d . 1
C C3 0.4291(3) 0.4171(3) -0.0766(2) 0.0444(9) Uani d . 1
C C4 0.3888(3) 0.4714(3) -0.1318(2) 0.0497(10) Uani d . 1
H H4A 0.3276 0.4793 -0.1386 0.100 Uiso calc . 1
C C5 0.4441(3) 0.5137(4) -0.1768(2) 0.0603(12) Uani d . 1
H H5A 0.4195 0.5499 -0.2149 0.100 Uiso calc . 1
C C6 0.5376(4) 0.5021(4) -0.1648(3) 0.0644(13) Uani d . 1
H H6A 0.5733 0.5310 -0.1954 0.100 Uiso calc . 1
C C7 0.5760(3) 0.4499(4) -0.1099(3) 0.0640(12) Uani d . 1
H H7A 0.6373 0.4436 -0.1017 0.100 Uiso calc . 1
C C8 0.5208(3) 0.4065(3) -0.0667(2) 0.0496(10) Uani d . 1
C C9 0.6262(3) 0.3070(4) 0.0177(3) 0.0705(14) Uani d . 1
H H9A 0.6206 0.2633 0.0563 0.100 Uiso calc R 1
H H9B 0.6634 0.3639 0.0319 0.100 Uiso calc R 1
H H9C 0.6522 0.2695 -0.0172 0.100 Uiso calc R 1
C C10 0.3413(3) 0.1309(3) 0.0213(2) 0.0534(11) Uani d . 1
H H10A 0.3556 0.0694 0.0477 0.100 Uiso calc . 1
H H10B 0.3798 0.1346 -0.0152 0.100 Uiso calc . 1
C C11 0.2471(3) 0.1293(3) -0.0079(2) 0.0453(9) Uani d . 1
C C12 0.1145(3) 0.0781(3) -0.05093(18) 0.0453(9) Uani d . 1
C C13 0.0392(3) 0.0248(4) -0.0771(2) 0.0606(12) Uani d . 1
H H13A 0.0400 -0.0452 -0.0846 0.100 Uiso calc . 1
C C14 -0.0371(3) 0.0825(4) -0.0913(2) 0.0610(12) Uani d . 1
H H14A -0.0893 0.0502 -0.1086 0.100 Uiso calc . 1
C C15 -0.0381(3) 0.1863(4) -0.0806(2) 0.0579(12) Uani d . 1
H H15A -0.0911 0.2216 -0.0899 0.100 Uiso calc . 1
C C16 0.0375(3) 0.2393(3) -0.05645(19) 0.0485(10) Uani d . 1
H H16A 0.0366 0.3095 -0.0503 0.100 Uiso calc . 1
C C17 0.1148(3) 0.1834(3) -0.04182(18) 0.0429(9) Uani d . 1
C C18 0.2329(4) -0.0596(3) -0.0297(3) 0.0662(13) Uani d . 1
H H18A 0.2270 -0.0846 -0.0760 0.100 Uiso calc R 1
H H18B 0.1995 -0.1021 -0.0020 0.100 Uiso calc R 1
H H18C 0.2943 -0.0606 -0.0117 0.100 Uiso calc R 1
C C19 0.3252(3) 0.2007(3) 0.13570(19) 0.0473(9) Uani d . 1
H H19A 0.2809 0.1470 0.1326 0.100 Uiso calc . 1
H H19B 0.3753 0.1790 0.1672 0.100 Uiso calc . 1
C C20 0.2873(2) 0.2960(3) 0.16047(18) 0.0382(8) Uani d . 1
C C21 0.2152(3) 0.4384(3) 0.15708(18) 0.0399(8) Uani d . 1
C C22 0.1678(3) 0.5263(3) 0.1386(2) 0.0521(10) Uani d . 1
H H22A 0.1595 0.5483 0.0933 0.100 Uiso calc . 1
C C23 0.1334(4) 0.5799(3) 0.1905(2) 0.0647(13) Uani d . 1
H H23A 0.1005 0.6386 0.1796 0.100 Uiso calc . 1
C C24 0.1468(4) 0.5484(4) 0.2586(2) 0.0669(13) Uani d . 1
H H24A 0.1226 0.5867 0.2919 0.100 Uiso calc . 1
C C25 0.1944(3) 0.4629(4) 0.2779(2) 0.0602(12) Uani d . 1
H H25A 0.2035 0.4422 0.3235 0.100 Uiso calc . 1
C C26 0.2288(3) 0.4084(3) 0.22554(19) 0.0438(9) Uani d . 1
C C27 0.3032(3) 0.2544(3) 0.2871(2) 0.0589(12) Uani d . 1
H H27A 0.3079 0.1845 0.2737 0.100 Uiso calc R 1
H H27B 0.2602 0.2603 0.3195 0.100 Uiso calc R 1
H H27C 0.3598 0.2778 0.3078 0.100 Uiso calc R 1
C C28 -0.0964(3) 0.8296(3) -0.21518(19) 0.0396(8) Uani d . 1
C C29 -0.0782(3) 0.8085(3) -0.1452(2) 0.0461(9) Uani d . 1
H H29A -0.1028 0.8491 -0.1133 0.100 Uiso calc . 1
C C30 -0.0247(3) 0.7291(3) -0.12356(18) 0.0458(9) Uani d . 1
H H30A -0.0128 0.7166 -0.0768 0.100 Uiso calc . 1
C C31 0.0128(3) 0.6660(3) -0.17032(18) 0.0425(9) Uani d . 1
C C32 -0.0083(3) 0.6870(3) -0.23920(19) 0.0492(10) Uani d . 1
H H32A 0.0141 0.6450 -0.2715 0.100 Uiso calc . 1
C C33 -0.0611(3) 0.7677(3) -0.26143(19) 0.0493(10) Uani d . 1
H H33A -0.0729 0.7804 -0.3082 0.100 Uiso calc . 1
C C34 0.0700(3) 0.5799(3) -0.14984(19) 0.0479(10) Uani d . 1
H H34A 0.0789 0.5344 -0.1848 0.100 Uiso calc . 1
C C35 0.1111(3) 0.5567(3) -0.0893(2) 0.0489(10) Uani d . 1
H H35A 0.1025 0.5982 -0.0521 0.100 Uiso calc . 1
C C36 0.1704(3) 0.4674(3) -0.07796(19) 0.0424(9) Uani d . 1
C C37 0.3097(7) 0.7868(11) 0.1639(7) 0.088(4) Uani d P 0.50
H H37A 0.3569 0.7539 0.1466 0.100 Uiso calc P 0.50
C C38 0.2373(7) 0.8256(8) 0.2609(6) 0.071(3) Uani d P 0.50
H H38A 0.1806 0.8045 0.2390 0.100 Uiso calc PR 0.50
H H38B 0.2418 0.8985 0.2588 0.100 Uiso calc PR 0.50
H H38C 0.2430 0.8043 0.3081 0.100 Uiso calc PR 0.50
C C39 0.3711(7) 0.7121(8) 0.2649(5) 0.072(3) Uani d P 0.50
H H39A 0.4216 0.7043 0.2396 0.100 Uiso calc PR 0.50
H H39B 0.3444 0.6468 0.2706 0.100 Uiso calc PR 0.50
H H39C 0.3897 0.7409 0.3091 0.100 Uiso calc PR 0.50

loop_
_atom_site_aniso_label
_atom_site_aniso_U_11
_atom_site_aniso_U_22
_atom_site_aniso_U_33
_atom_site_aniso_U_12
_atom_site_aniso_U_13
_atom_site_aniso_U_23
Cu1 0.0432(3) 0.0436(3) 0.0356(3) 0.0105(2) -0.00073(19) 0.00060(19)
Cl1 0.0962(12) 0.0988(11) 0.0674(8) -0.0386(9) 0.0140(8) 0.0019(8)
O1 0.063(2) 0.0444(16) 0.0568(17) 0.0095(14) -0.0047(14) 0.0077(13)
O2 0.065(2) 0.0561(17) 0.0346(14) 0.0260(14) -0.0044(13) -0.0006(12)
O3 0.0529(17) 0.0486(16) 0.0424(14) 0.0084(13) -0.0050(12) -0.0060(12)
O4 0.121(4) 0.184(5) 0.157(5) 0.020(4) 0.030(4) 0.022(4)
O5 0.163(5) 0.148(4) 0.137(4) -0.062(4) 0.032(4) -0.049(4)
O6 0.133(4) 0.175(5) 0.132(4) 0.035(4) 0.040(3) 0.059(4)
O7 0.167(5) 0.131(4) 0.106(3) -0.091(4) 0.008(3) 0.000(3)
O8 0.082(6) 0.201(8) 0.091(5) 0.007(6) 0.006(5) 0.027(5)
N1 0.0396(18) 0.0469(18) 0.0430(17) 0.0090(14) -0.0011(14) -0.0014(14)
N2 0.0375(18) 0.0514(19) 0.0419(17) 0.0035(14) 0.0020(14) -0.0023(14)
N3 0.0376(19) 0.057(2) 0.056(2) 0.0027(15) 0.0027(16) -0.0047(17)
N4 0.0459(19) 0.0403(18) 0.0457(18) 0.0035(14) 0.0006(15) -0.0025(14)
N5 0.061(2) 0.0417(19) 0.0419(18) 0.0015(16) 0.0055(16) -0.0003(14)
N6 0.0379(17) 0.0440(17) 0.0357(16) 0.0045(13) 0.0013(13) 0.0027(13)
N7 0.0445(19) 0.0499(19) 0.0335(16) -0.0077(14) 0.0001(14) 0.0055(13)
N8 0.038(4) 0.068(5) 0.053(4) -0.013(3) 0.001(3) -0.031(4)
C1 0.044(2) 0.053(2) 0.051(2) 0.0095(19) -0.0001(19) 0.0021(18)
C2 0.042(2) 0.050(2) 0.049(2) 0.0052(17) -0.0009(18) -0.0084(17)
C3 0.044(2) 0.042(2) 0.048(2) -0.0014(17) 0.0073(18) -0.0095(17)
C4 0.053(3) 0.049(2) 0.047(2) -0.0044(19) 0.0069(19) -0.0031(18)
C5 0.071(3) 0.058(3) 0.054(3) -0.009(2) 0.011(2) -0.001(2)
C6 0.072(3) 0.063(3) 0.064(3) -0.014(2) 0.030(3) -0.004(2)
C7 0.056(3) 0.062(3) 0.076(3) -0.005(2) 0.016(2) -0.010(3)
C8 0.045(2) 0.047(2) 0.058(2) -0.0027(18) 0.010(2) -0.0136(19)
C9 0.040(3) 0.084(3) 0.085(3) 0.009(2) -0.001(2) -0.006(3)
C10 0.051(3) 0.048(2) 0.060(3) 0.0149(19) -0.001(2) -0.0095(19)
C11 0.050(2) 0.045(2) 0.040(2) 0.0030(18) 0.0023(18) -0.0027(16)
C12 0.052(3) 0.052(2) 0.0319(19) -0.0046(19) 0.0073(17) 0.0032(16)
C13 0.068(3) 0.064(3) 0.050(2) -0.021(2) 0.006(2) 0.000(2)
C14 0.059(3) 0.077(3) 0.046(2) -0.021(2) -0.002(2) 0.008(2)
C15 0.049(3) 0.082(3) 0.042(2) -0.005(2) 0.0020(19) 0.013(2)
C16 0.047(2) 0.062(3) 0.036(2) 0.0021(19) -0.0003(17) 0.0024(18)
C17 0.046(2) 0.051(2) 0.0310(18) -0.0018(17) 0.0021(16) 0.0010(16)
C18 0.090(4) 0.039(2) 0.070(3) 0.005(2) 0.009(3) -0.005(2)
C19 0.052(2) 0.046(2) 0.043(2) 0.0087(18) -0.0003(18) 0.0055(17)
C20 0.0348(19) 0.0413(19) 0.0374(19) -0.0011(15) -0.0012(15) 0.0032(15)
C21 0.040(2) 0.043(2) 0.0379(19) -0.0012(16) 0.0070(16) -0.0012(15)
C22 0.061(3) 0.048(2) 0.048(2) 0.010(2) 0.011(2) 0.0001(18)
C23 0.084(4) 0.052(3) 0.061(3) 0.013(2) 0.022(3) -0.004(2)
C24 0.090(4) 0.059(3) 0.055(3) 0.010(3) 0.025(3) -0.009(2)
C25 0.078(3) 0.061(3) 0.043(2) -0.007(2) 0.015(2) -0.005(2)
C26 0.047(2) 0.045(2) 0.039(2) -0.0073(17) 0.0045(17) 0.0020(16)
C27 0.067(3) 0.063(3) 0.044(2) -0.010(2) -0.008(2) 0.018(2)
C28 0.037(2) 0.038(2) 0.042(2) -0.0024(15) -0.0028(16) 0.0073(15)
C29 0.053(2) 0.044(2) 0.042(2) 0.0028(18) 0.0037(18) -0.0020(17)
C30 0.053(2) 0.053(2) 0.0307(18) 0.0056(19) 0.0017(17) 0.0044(16)
C31 0.046(2) 0.047(2) 0.0331(18) 0.0065(17) -0.0007(16) 0.0018(16)
C32 0.048(2) 0.067(3) 0.0331(19) 0.013(2) 0.0056(17) -0.0017(18)
C33 0.052(2) 0.060(3) 0.0348(19) 0.007(2) 0.0001(18) 0.0075(18)
C34 0.051(2) 0.051(2) 0.041(2) 0.0114(19) 0.0010(18) -0.0007(17)
C35 0.055(3) 0.051(2) 0.040(2) 0.0114(19) 0.0026(18) 0.0002(17)
C36 0.042(2) 0.044(2) 0.041(2) 0.0053(17) 0.0017(17) 0.0011(16)
C37 0.039(6) 0.129(10) 0.090(8) 0.004(6) -0.024(6) -0.007(8)
C38 0.051(6) 0.080(7) 0.085(7) -0.011(5) 0.026(5) -0.034(6)
C39 0.069(7) 0.067(6) 0.080(7) 0.021(5) 0.000(5) -0.014(5)

loop_
_atom_type_symbol
_atom_type_description
_atom_type_scat_dispersion_real
_atom_type_scat_dispersion_imag
_atom_type_scat_source
C C 0.0033 0.0016 'International Tables Vol C Tables 4.2.6.8 and 6.1.1.4'
H H 0.0000 0.0000 'International Tables Vol C Tables 4.2.6.8 and 6.1.1.4'
N N 0.0061 0.0033 'International Tables Vol C Tables 4.2.6.8 and 6.1.1.4'
O O 0.0106 0.0060 'International Tables Vol C Tables 4.2.6.8 and 6.1.1.4'
Cl Cl 0.1484 0.1585 'International Tables Vol C Tables 4.2.6.8 and 6.1.1.4'
Cu Cu 0.3201 1.2651 'International Tables Vol C Tables 4.2.6.8 and 6.1.1.4'

loop_
_geom_angle_atom_site_label_1
_geom_angle_atom_site_label_2
_geom_angle_atom_site_label_3
_geom_angle
O2 Cu1 N6 93.88(11)
O2 Cu1 N2 102.51(13)
N6 Cu1 N2 126.45(12)
O2 Cu1 N4 105.53(13)
N6 Cu1 N4 106.58(13)
N2 Cu1 N4 116.94(13)
O2 Cu1 N1 173.53(11)
N6 Cu1 N1 80.19(12)
N2 Cu1 N1 79.24(13)
N4 Cu1 N1 78.86(12)
O7 Cl1 O6 110.1(4)
O7 Cl1 O4 116.7(4)
O6 Cl1 O4 109.9(4)
O7 Cl1 O5 103.9(3)
O6 Cl1 O5 109.0(4)
O4 Cl1 O5 106.7(4)
C28 O1 H1 109.5
C36 O2 Cu1 125.2(2)
C1 N1 C10 111.2(3)
C1 N1 C19 110.5(3)
C10 N1 C19 111.0(3)
C1 N1 Cu1 107.4(2)
C10 N1 Cu1 107.1(2)
C19 N1 Cu1 109.6(2)
C2 N2 C3 105.5(3)
C2 N2 Cu1 111.9(3)
C3 N2 Cu1 141.9(3)
C2 N3 C8 106.7(3)
C2 N3 C9 127.6(4)
C8 N3 C9 125.6(4)
C11 N4 C17 106.1(3)
C11 N4 Cu1 111.3(3)
C17 N4 Cu1 142.5(3)
C11 N5 C12 106.6(3)
C11 N5 C18 126.2(4)
C12 N5 C18 127.1(4)
C20 N6 C21 105.9(3)
C20 N6 Cu1 114.1(2)
C21 N6 Cu1 140.0(2)
C20 N7 C26 106.6(3)
C20 N7 C27 127.2(4)
C26 N7 C27 126.2(3)
C37 N8 C38 123.5(10)
C37 N8 C39 116.0(9)
C38 N8 C39 120.0(8)
C2 C1 N1 107.9(3)
C2 C1 H1A 110.1
N1 C1 H1A 110.1
C2 C1 H1B 110.1
N1 C1 H1B 110.1
H1A C1 H1B 108.4
N2 C2 N3 113.1(4)
N2 C2 C1 121.7(4)
N3 C2 C1 125.2(4)
C4 C3 C8 120.9(4)
C4 C3 N2 130.5(4)
C8 C3 N2 108.5(4)
C3 C4 C5 117.0(4)
C3 C4 H4A 121.5
C5 C4 H4A 121.5
C4 C5 C6 120.6(4)
C4 C5 H5A 119.7
C6 C5 H5A 119.7
C7 C6 C5 121.5(4)
C7 C6 H6A 119.2
C5 C6 H6A 119.2
C6 C7 C8 117.4(5)
C6 C7 H7A 121.3
C8 C7 H7A 121.3
C7 C8 C3 122.5(4)
C7 C8 N3 131.3(4)
C3 C8 N3 106.2(4)
N3 C9 H9A 109.5
N3 C9 H9B 109.5
H9A C9 H9B 109.5
N3 C9 H9C 109.5
H9A C9 H9C 109.5
H9B C9 H9C 109.5
N1 C10 C11 107.6(3)
N1 C10 H10A 110.2
C11 C10 H10A 110.2
N1 C10 H10B 110.2
C11 C10 H10B 110.2
H10A C10 H10B 108.5
N4 C11 N5 112.4(4)
N4 C11 C10 121.5(4)
N5 C11 C10 126.0(4)
N5 C12 C13 131.1(4)
N5 C12 C17 106.3(3)
C13 C12 C17 122.6(4)
C14 C13 C12 115.7(4)
C14 C13 H13A 122.1
C12 C13 H13A 122.1
C15 C14 C13 122.1(4)
C15 C14 H14A 119.0
C13 C14 H14A 119.0
C14 C15 C16 121.9(4)
C14 C15 H15A 119.0
C16 C15 H15A 119.0
C15 C16 C17 117.2(4)
C15 C16 H16A 121.4
C17 C16 H16A 121.4
C16 C17 N4 131.0(4)
C16 C17 C12 120.4(4)
N4 C17 C12 108.5(4)
N5 C18 H18A 109.5
N5 C18 H18B 109.5
H18A C18 H18B 109.5
N5 C18 H18C 109.5
H18A C18 H18C 109.5
H18B C18 H18C 109.5
C20 C19 N1 107.7(3)
C20 C19 H19A 110.2
N1 C19 H19A 110.2
C20 C19 H19B 110.2
N1 C19 H19B 110.2
H19A C19 H19B 108.5
N6 C20 N7 112.7(3)
N6 C20 C19 121.5(3)
N7 C20 C19 125.6(3)
C22 C21 N6 130.9(3)
C22 C21 C26 120.4(4)
N6 C21 C26 108.6(3)
C23 C22 C21 117.2(4)
C23 C22 H22A 121.4
C21 C22 H22A 121.4
C22 C23 C24 121.7(4)
C22 C23 H23A 119.1
C24 C23 H23A 119.1
C25 C24 C23 122.0(4)
C25 C24 H24A 119.0
C23 C24 H24A 119.0
C24 C25 C26 116.4(4)
C24 C25 H25A 121.8
C26 C25 H25A 121.8
N7 C26 C21 106.1(3)
N7 C26 C25 131.5(4)
C21 C26 C25 122.3(4)
N7 C27 H27A 109.5
N7 C27 H27B 109.5
H27A C27 H27B 109.5
N7 C27 H27C 109.5
H27A C27 H27C 109.5
H27B C27 H27C 109.5
O1 C28 C33 122.8(3)
O1 C28 C29 118.3(3)
C33 C28 C29 118.8(3)
C30 C29 C28 120.5(4)
C30 C29 H29A 119.7
C28 C29 H29A 119.7
C29 C30 C31 121.2(3)
C29 C30 H30A 119.4
C31 C30 H30A 119.4
C32 C31 C30 117.0(3)
C32 C31 C34 119.6(3)
C30 C31 C34 123.4(3)
C33 C32 C31 122.1(4)
C33 C32 H32A 118.9
C31 C32 H32A 118.9
C28 C33 C32 120.3(3)
C28 C33 H33A 119.8
C32 C33 H33A 119.8
C35 C34 C31 129.8(4)
C35 C34 H34A 115.1
C31 C34 H34A 115.1
C34 C35 C36 122.8(4)
C34 C35 H35A 118.6
C36 C35 H35A 118.6
O3 C36 O2 123.5(3)
O3 C36 C35 121.5(3)
O2 C36 C35 114.9(3)
O8 C37 N8 126.4(12)
O8 C37 H37A 116.8
N8 C37 H37A 116.8
N8 C38 H38A 109.5
N8 C38 H38B 109.5
H38A C38 H38B 109.5
N8 C38 H38C 109.5
H38A C38 H38C 109.5
H38B C38 H38C 109.5
N8 C39 H39A 109.5
N8 C39 H39B 109.5
H39A C39 H39B 109.5
N8 C39 H39C 109.5
H39A C39 H39C 109.5
H39B C39 H39C 109.5

loop_
_geom_bond_atom_site_label_1
_geom_bond_atom_site_label_2
_geom_bond_distance
Cu1 O2 1.917(3)
Cu1 N6 2.046(3)
Cu1 N2 2.055(3)
Cu1 N4 2.100(3)
Cu1 N1 2.140(3)
Cl1 O7 1.374(4)
Cl1 O6 1.391(6)
Cl1 O4 1.394(6)
Cl1 O5 1.432(5)
O1 C28 1.364(4)
O1 H1 0.8200
O2 C36 1.279(4)
O3 C36 1.239(4)
O8 C37 1.217(14)
N1 C1 1.480(5)
N1 C10 1.481(5)
N1 C19 1.501(5)
N2 C2 1.323(5)
N2 C3 1.402(5)
N3 C2 1.345(5)
N3 C8 1.395(5)
N3 C9 1.458(6)
N4 C11 1.315(5)
N4 C17 1.393(5)
N5 C11 1.361(5)
N5 C12 1.384(5)
N5 C18 1.465(5)
N6 C20 1.321(4)
N6 C21 1.388(5)
N7 C20 1.349(5)
N7 C26 1.391(5)
N7 C27 1.473(5)
N8 C37 1.245(14)
N8 C38 1.421(11)
N8 C39 1.480(12)
C1 C2 1.476(6)
C1 H1A 0.9700
C1 H1B 0.9700
C3 C4 1.384(6)
C3 C8 1.391(6)
C4 C5 1.394(6)
C4 H4A 0.9300
C5 C6 1.421(7)
C5 H5A 0.9300
C6 C7 1.356(7)
C6 H6A 0.9300
C7 C8 1.375(6)
C7 H7A 0.9300
C9 H9A 0.9600
C9 H9B 0.9600
C9 H9C 0.9600
C10 C11 1.484(6)
C10 H10A 0.9700
C10 H10B 0.9700
C12 C13 1.390(6)
C12 C17 1.394(5)
C13 C14 1.387(7)
C13 H13A 0.9300
C14 C15 1.379(7)
C14 H14A 0.9300
C15 C16 1.380(6)
C15 H15A 0.9300
C16 C17 1.387(6)
C16 H16A 0.9300
C18 H18A 0.9600
C18 H18B 0.9600
C18 H18C 0.9600
C19 C20 1.480(5)
C19 H19A 0.9700
C19 H19B 0.9700
C21 C22 1.388(5)
C21 C26 1.393(5)
C22 C23 1.383(6)
C22 H22A 0.9300
C23 C24 1.391(7)
C23 H23A 0.9300
C24 C25 1.367(7)
C24 H24A 0.9300
C25 C26 1.397(6)
C25 H25A 0.9300
C27 H27A 0.9600
C27 H27B 0.9600
C27 H27C 0.9600
C28 C33 1.368(5)
C28 C29 1.397(5)
C29 C30 1.362(5)
C29 H29A 0.9300
C30 C31 1.400(5)
C30 H30A 0.9300
C31 C32 1.382(5)
C31 C34 1.455(5)
C32 C33 1.371(6)
C32 H32A 0.9300
C33 H33A 0.9300
C34 C35 1.316(5)
C34 H34A 0.9300
C35 C36 1.479(5)
C35 H35A 0.9300
C37 H37A 0.9300
C38 H38A 0.9600
C38 H38B 0.9600
C38 H38C 0.9600
C39 H39A 0.9600
C39 H39B 0.9600
C39 H39C 0.9600

loop_
_geom_hbond_atom_site_label_D
_geom_hbond_atom_site_label_H
_geom_hbond_atom_site_label_A
_geom_hbond_site_symmetry_A
_geom_hbond_distance_DH
_geom_hbond_distance_HA
_geom_hbond_distance_DA
_geom_hbond_angle_DHA
O1 H1 O3 2_554 0.82 1.93 2.742(4) 174.1
